data_4029025
loop_
_publ_author_name
'Su, Chicheung'
'Guang, Jie'
'Williard, Paul G.'

_publ_section_title
;
 Structures of Lithium N-Monosubstituted Anilides: Trisolvated Monomer to
 Tetrasolvated Dimer.
;
_journal_issue 3
_journal_name_full 'The Journal of organic chemistry'
_journal_page_first 1032
_journal_paper_doi 10.1021/jo402498z
_journal_volume 79
_journal_year 2014
_chemical_formula_sum 'C12 H20 Li N O2'
_chemical_formula_weight 217.23
_space_group_crystal_system monoclinic
_space_group_IT_number 15
_space_group_name_Hall '-C 2yc'
_space_group_name_H-M_alt 'C 1 2/c 1'
_symmetry_space_group_name_Hall '-C 2yc'
_symmetry_space_group_name_H-M 'C 1 2/c 1'
_atom_sites_solution_hydrogens geom
_cell_angle_alpha 90
_cell_angle_beta 95.417(5)
_cell_angle_gamma 90
_cell_formula_units_Z 8
_cell_length_a 12.028(2)
_cell_length_b 11.5363(19)
_cell_length_c 18.827(3)
_cell_measurement_temperature 208.(2)
_cell_volume 2600.7(7)
_computing_structure_refinement 'SHELXL-2013 (Sheldrick, 2013)'
_diffrn_ambient_temperature 208.(2)
_diffrn_measured_fraction_theta_full 0.997
_diffrn_measured_fraction_theta_max 0.997
_diffrn_radiation_wavelength 0.71073
_diffrn_reflns_av_R_equivalents 0.0224
_diffrn_reflns_limit_h_max 12
_diffrn_reflns_limit_h_min -12
_diffrn_reflns_limit_k_max 11
_diffrn_reflns_limit_k_min -11
_diffrn_reflns_limit_l_max 18
_diffrn_reflns_limit_l_min -18
_diffrn_reflns_number 11436
_diffrn_reflns_theta_full 20.89
_diffrn_reflns_theta_max 20.89
_diffrn_reflns_theta_min 2.17
_exptl_absorpt_coefficient_mu 0.073
_exptl_absorpt_correction_T_max 0.98
_exptl_absorpt_correction_T_min 0.98
_exptl_absorpt_process_details
;
;
_exptl_crystal_density_diffrn 1.110
_exptl_crystal_density_method 'not measured'
_exptl_crystal_F_000 944
_exptl_crystal_size_max 0.300
_exptl_crystal_size_mid 0.300
_exptl_crystal_size_min 0.250
_refine_diff_density_max 0.133
_refine_diff_density_min -0.121
_refine_ls_extinction_method none
_refine_ls_goodness_of_fit_ref 1.125
_refine_ls_hydrogen_treatment constr
_refine_ls_matrix_type full
_refine_ls_number_parameters 148
_refine_ls_number_reflns 1375
_refine_ls_number_restraints 0
_refine_ls_restrained_S_all 1.125
_refine_ls_R_factor_all 0.0359
_refine_ls_R_factor_gt 0.0310
_refine_ls_shift/su_max 0.001
_refine_ls_shift/su_mean 0.000
_refine_ls_structure_factor_coef Fsqd
_refine_ls_weighting_details 'w=1/[\s^2^(Fo^2^)+(0.1000P)^2^] where P=(Fo^2^+2Fc^2^)/3'
_refine_ls_weighting_scheme calc
_refine_ls_wR_factor_gt 0.1184
_refine_ls_wR_factor_ref 0.1246
_reflns_number_gt 1232
_reflns_number_total 1375
_reflns_threshold_expression 'I > 2\s(I)'
_cod_data_source_file jo402498z_si_002.cif
_cod_data_source_block 958144
_cod_database_code 4029025

loop_
_space_group_symop_operation_xyz
'x, y, z'
'-x, y, -z+1/2'
'x+1/2, y+1/2, z'
'-x+1/2, y+1/2, -z+1/2'
'-x, -y, -z'
'x, -y, z-1/2'
'-x+1/2, -y+1/2, -z'
'x+1/2, -y+1/2, z-1/2'

loop_
_atom_site_type_symbol
_atom_site_label
_atom_site_fract_x
_atom_site_fract_y
_atom_site_fract_z
_atom_site_U_iso_or_equiv
_atom_site_adp_type
_atom_site_calc_flag
_atom_site_refinement_flags_adp
_atom_site_refinement_flags_posn
_atom_site_occupancy
C C1 0.30920(12) 0.20854(12) 0.87229(8) 0.0318(5) Uani d . . 1
C C2 0.25366(13) 0.10091(14) 0.87098(9) 0.0421(5) Uani d . . 1
H H2 0.2291 0.0724 0.9136 0.05 Uiso calc U R 1
C C3 0.23392(14) 0.03599(15) 0.80990(10) 0.0507(5) Uani d . . 1
H H3 0.1974 -0.0358 0.8117 0.061 Uiso calc U R 1
C C4 0.26704(16) 0.07491(18) 0.74613(10) 0.0563(6) Uani d . . 1
H H4 0.2539 0.0306 0.7043 0.068 Uiso calc U R 1
C C5 0.31957(16) 0.17990(18) 0.74537(9) 0.0582(6) Uani d . . 1
H H5 0.342 0.2079 0.7021 0.07 Uiso calc U R 1
C C6 0.34059(14) 0.24579(14) 0.80599(8) 0.0432(5) Uani d . . 1
H H6 0.3769 0.3176 0.803 0.052 Uiso calc U R 1
C C7 0.39055(13) 0.37249(14) 0.93377(9) 0.0391(5) Uani d . . 1
H H7A 0.3803 0.4177 0.9767 0.047 Uiso calc U R 1
H H7B 0.361 0.4185 0.8925 0.047 Uiso calc U R 1
C C8 0.51494(13) 0.35394(16) 0.92951(9) 0.0510(6) Uani d . . 1
H H8A 0.5462 0.3125 0.9716 0.076 Uiso calc U R 1
H H8B 0.5517 0.4285 0.927 0.076 Uiso calc U R 1
H H8C 0.5263 0.309 0.8872 0.076 Uiso calc U R 1
C C9 0.52050(18) 0.30343(19) 1.13248(12) 0.0770(7) Uani d . . 1
H H9A 0.4794 0.3206 1.1731 0.116 Uiso calc U R 1
H H9B 0.5141 0.3681 1.0995 0.116 Uiso calc U R 1
H H9C 0.5985 0.2907 1.1486 0.116 Uiso calc U R 1
C C10 0.47948(16) 0.10512(16) 1.14462(9) 0.0575(6) Uani d . . 1
H H10A 0.4233 0.114 1.1787 0.069 Uiso calc U R 1
H H10B 0.5532 0.0999 1.1715 0.069 Uiso calc U R 1
C C11 0.45699(15) -0.00056(16) 1.10189(10) 0.0532(6) Uani d . . 1
H H11A 0.517 -0.0136 1.071 0.064 Uiso calc U R 1
H H11B 0.453 -0.0679 1.1333 0.064 Uiso calc U R 1
C C12 0.31359(16) -0.09089(15) 1.02860(10) 0.0581(6) Uani d . . 1
H H12A 0.367 -0.1204 0.9976 0.087 Uiso calc U R 1
H H12B 0.2426 -0.0773 1.0009 0.087 Uiso calc U R 1
H H12C 0.3037 -0.1471 1.0658 0.087 Uiso calc U R 1
Li Li1 0.3300(2) 0.1877(2) 1.03182(13) 0.0380(7) Uani d . . 1
N N1 0.32577(10) 0.26661(11) 0.93560(6) 0.0348(4) Uani d . . 1
O O1 0.47592(9) 0.20235(9) 1.09770(6) 0.0470(4) Uani d . . 1
O O2 0.35384(9) 0.01475(9) 1.06003(6) 0.0478(4) Uani d . . 1

loop_
_atom_site_aniso_label
_atom_site_aniso_U_11
_atom_site_aniso_U_22
_atom_site_aniso_U_33
_atom_site_aniso_U_12
_atom_site_aniso_U_13
_atom_site_aniso_U_23
C1 0.0294(9) 0.0337(10) 0.0318(10) 0.0083(7) 0.0007(7) 0.0009(7)
C2 0.0424(11) 0.0431(12) 0.0405(11) -0.0040(8) 0.0031(8) -0.0003(8)
C3 0.0461(12) 0.0450(12) 0.0594(13) -0.0064(9) -0.0026(10) -0.0094(10)
C4 0.0592(13) 0.0621(14) 0.0458(12) 0.0032(10) -0.0038(10) -0.0202(10)
C5 0.0710(14) 0.0668(15) 0.0377(12) -0.0023(11) 0.0091(10) -0.0031(9)
C6 0.0533(12) 0.0411(11) 0.0356(11) -0.0020(8) 0.0067(9) -0.0019(8)
C7 0.0426(10) 0.0369(11) 0.0371(10) 0.0040(8) 0.0005(8) -0.0038(7)
C8 0.0404(11) 0.0425(12) 0.0693(13) -0.0034(8) 0.0014(9) -0.0037(9)
C9 0.0664(14) 0.0747(16) 0.0842(16) -0.0025(12) -0.0233(12) -0.0196(12)
C10 0.0500(12) 0.0796(16) 0.0408(12) 0.0051(10) -0.0073(9) 0.0165(11)
C11 0.0434(12) 0.0570(13) 0.0587(13) 0.0095(9) 0.0013(10) 0.0239(10)
C12 0.0563(13) 0.0401(13) 0.0772(14) 0.0059(9) 0.0029(11) 0.0040(10)
Li1 0.0356(14) 0.0395(16) 0.0380(16) 0.0064(12) -0.0016(12) 0.0020(12)
N1 0.0360(8) 0.0348(9) 0.0336(9) -0.0004(6) 0.0033(6) -0.0008(6)
O1 0.0430(8) 0.0520(9) 0.0436(8) 0.0011(6) -0.0082(6) 0.0025(6)
O2 0.0392(8) 0.0418(8) 0.0609(8) 0.0092(5) -0.0036(6) 0.0092(6)

loop_
_atom_type_symbol
_atom_type_description
_atom_type_scat_dispersion_real
_atom_type_scat_dispersion_imag
_atom_type_scat_source
C C 0.0033 0.0016 'International Tables Vol C Tables 4.2.6.8 and 6.1.1.4'
H H 0.0000 0.0000 'International Tables Vol C Tables 4.2.6.8 and 6.1.1.4'
Li Li -0.0003 0.0001 'International Tables Vol C Tables 4.2.6.8 and 6.1.1.4'
N N 0.0061 0.0033 'International Tables Vol C Tables 4.2.6.8 and 6.1.1.4'
O O 0.0106 0.0060 'International Tables Vol C Tables 4.2.6.8 and 6.1.1.4'

loop_
_geom_angle_atom_site_label_1
_geom_angle_atom_site_label_2
_geom_angle_atom_site_label_3
_geom_angle_site_symmetry_1
_geom_angle_site_symmetry_3
_geom_angle
N1 C1 C6 . . 126.59(14)
N1 C1 C2 . . 118.52(13)
C6 C1 C2 . . 114.88(14)
C3 C2 C1 . . 122.62(16)
C3 C2 H2 . . 118.7
C1 C2 H2 . . 118.7
C2 C3 C4 . . 120.74(17)
C2 C3 H3 . . 119.6
C4 C3 H3 . . 119.6
C5 C4 C3 . . 118.08(16)
C5 C4 H4 . . 121.0
C3 C4 H4 . . 121.0
C4 C5 C6 . . 122.03(16)
C4 C5 H5 . . 119.0
C6 C5 H5 . . 119.0
C5 C6 C1 . . 121.64(16)
C5 C6 H6 . . 119.2
C1 C6 H6 . . 119.2
N1 C7 C8 . . 114.58(13)
N1 C7 H7A . . 108.6
C8 C7 H7A . . 108.6
N1 C7 H7B . . 108.6
C8 C7 H7B . . 108.6
H7A C7 H7B . . 107.6
C7 C8 H8A . . 109.5
C7 C8 H8B . . 109.5
H8A C8 H8B . . 109.5
C7 C8 H8C . . 109.5
H8A C8 H8C . . 109.5
H8B C8 H8C . . 109.5
O1 C9 H9A . . 109.5
O1 C9 H9B . . 109.5
H9A C9 H9B . . 109.5
O1 C9 H9C . . 109.5
H9A C9 H9C . . 109.5
H9B C9 H9C . . 109.5
O1 C10 C11 . . 108.66(14)
O1 C10 H10A . . 110.0
C11 C10 H10A . . 110.0
O1 C10 H10B . . 110.0
C11 C10 H10B . . 110.0
H10A C10 H10B . . 108.3
O2 C11 C10 . . 107.88(13)
O2 C11 H11A . . 110.1
C10 C11 H11A . . 110.1
O2 C11 H11B . . 110.1
C10 C11 H11B . . 110.1
H11A C11 H11B . . 108.4
O2 C12 H12A . . 109.5
O2 C12 H12B . . 109.5
H12A C12 H12B . . 109.5
O2 C12 H12C . . 109.5
H12A C12 H12C . . 109.5
H12B C12 H12C . . 109.5
N1 Li1 O1 . . 116.79(13)
N1 Li1 O2 . . 130.70(13)
O1 Li1 O2 . . 80.54(10)
N1 Li1 N1 . 7_557 101.61(11)
O1 Li1 N1 . 7_557 122.59(13)
O2 Li1 N1 . 7_557 105.81(12)
N1 Li1 Li1 . 7_557 52.00(9)
O1 Li1 Li1 . 7_557 141.60(18)
O2 Li1 Li1 . 7_557 136.57(17)
N1 Li1 Li1 7_557 7_557 49.62(9)
C1 N1 C7 . . 115.26(12)
C1 N1 Li1 . . 123.37(12)
C7 N1 Li1 . . 115.57(12)
C1 N1 Li1 . 7_557 108.56(12)
C7 N1 Li1 . 7_557 107.01(12)
Li1 N1 Li1 . 7_557 78.39(11)
C9 O1 C10 . . 111.91(14)
C9 O1 Li1 . . 127.57(13)
C10 O1 Li1 . . 106.43(12)
C11 O2 C12 . . 111.79(13)
C11 O2 Li1 . . 110.75(12)
C12 O2 Li1 . . 133.19(12)

loop_
_geom_bond_atom_site_label_1
_geom_bond_atom_site_label_2
_geom_bond_site_symmetry_2
_geom_bond_distance
C1 N1 . 1.3655(18)
C1 C6 . 1.405(2)
C1 C2 . 1.409(2)
C2 C3 . 1.374(2)
C2 H2 . 0.94
C3 C4 . 1.375(3)
C3 H3 . 0.94
C4 C5 . 1.367(3)
C4 H4 . 0.94
C5 C6 . 1.375(2)
C5 H5 . 0.94
C6 H6 . 0.94
C7 N1 . 1.451(2)
C7 C8 . 1.521(2)
C7 H7A . 0.98
C7 H7B . 0.98
C8 H8A . 0.97
C8 H8B . 0.97
C8 H8C . 0.97
C9 O1 . 1.418(2)
C9 H9A . 0.97
C9 H9B . 0.97
C9 H9C . 0.97
C10 O1 . 1.4258(19)
C10 C11 . 1.472(2)
C10 H10A . 0.98
C10 H10B . 0.98
C11 O2 . 1.417(2)
C11 H11A . 0.98
C11 H11B . 0.98
C12 O2 . 1.420(2)
C12 H12A . 0.97
C12 H12B . 0.97
C12 H12C . 0.97
Li1 N1 . 2.024(3)
Li1 O1 . 2.058(3)
Li1 O2 . 2.078(3)
Li1 N1 7_557 2.094(3)
Li1 Li1 7_557 2.602(5)
N1 Li1 7_557 2.094(3)

loop_
_geom_torsion_atom_site_label_1
_geom_torsion_atom_site_label_2
_geom_torsion_atom_site_label_3
_geom_torsion_atom_site_label_4
_geom_torsion_site_symmetry_4
_geom_torsion
N1 C1 C2 C3 . -179.55(14)
C6 C1 C2 C3 . 1.4(2)
C1 C2 C3 C4 . -0.8(3)
C2 C3 C4 C5 . -0.2(3)
C3 C4 C5 C6 . 0.6(3)
C4 C5 C6 C1 . 0.1(3)
N1 C1 C6 C5 . -179.99(15)
C2 C1 C6 C5 . -1.1(2)
O1 C10 C11 O2 . -55.21(18)
C6 C1 N1 C7 . -5.4(2)
C2 C1 N1 C7 . 175.71(13)
C6 C1 N1 Li1 . -157.32(15)
C2 C1 N1 Li1 . 23.8(2)
C6 C1 N1 Li1 7_557 114.58(16)
C2 C1 N1 Li1 7_557 -64.32(16)
C8 C7 N1 C1 . -73.81(17)
C8 C7 N1 Li1 . 80.35(16)
C8 C7 N1 Li1 7_557 165.37(12)
C11 C10 O1 C9 . -167.02(15)
C11 C10 O1 Li1 . 49.49(17)
C10 C11 O2 C12 . -167.53(13)
C10 C11 O2 Li1 . 32.47(17)
